data_1573550
loop_
_publ_author_name
'Mandal, Debasish'
'Sarkar, Abani'
'Behera, Kanhu Charan'
'Ravikanth, Mangalampalli'

_publ_section_title
;
 pH-responsive supramolecular switch of a rationally designed
 dipyrroethene-based chromophore.
;
_journal_name_full 'Chemical science'
_journal_paper_doi 10.1039/d4sc07016j
_journal_year 2024
_chemical_formula_moiety 'C38 H32 N4 O2'
_chemical_formula_sum 'C38 H32 N4 O2'
_chemical_formula_weight 576.67
_space_group_crystal_system triclinic
_space_group_IT_number 2
_space_group_name_Hall '-P 1'
_space_group_name_H-M_alt 'P -1'
_atom_sites_solution_hydrogens mixed
_atom_sites_solution_primary iterative
_audit_creation_date 2024-08-17
_audit_creation_method
;
Olex2 1.5
(compiled 2023.03.06 svn.rbb2c1857 for OlexSys, GUI svn.r6748)
;
_audit_update_record
;
2024-08-19 deposited with the CCDC.	2024-12-16 downloaded from the CCDC.
;
_cell_angle_alpha 97.148(9)
_cell_angle_beta 92.220(9)
_cell_angle_gamma 96.254(8)
_cell_formula_units_Z 1
_cell_length_a 7.2089(7)
_cell_length_b 9.3281(9)
_cell_length_c 11.0857(13)
_cell_measurement_reflns_used 2202
_cell_measurement_temperature 150.00
_cell_measurement_theta_max 21.12
_cell_measurement_theta_min 2.39
_cell_volume 734.23(13)
_computing_cell_refinement 'SAINT V8.40A (Bruker, 2019)'
_computing_data_collection 'CrysAlisPro 1.171.41.93a (Rigaku OD, 2020)'
_computing_data_reduction 'SAINT V8.40A (Bruker, 2019)'
_computing_molecular_graphics 'Olex2 1.5 (Dolomanov et al., 2009)'
_computing_publication_material 'Olex2 1.5 (Dolomanov et al., 2009)'
_computing_structure_refinement 'olex2.refine 1.5 (Bourhis et al., 2015)'
_computing_structure_solution 'olex2.solve 1.5 (Bourhis et al., 2015)'
_diffrn_ambient_temperature 150.15
_diffrn_measured_fraction_theta_full 0.983
_diffrn_measured_fraction_theta_max 0.983
_diffrn_measurement_details
;
List of Runs (angles in degrees, time in seconds):

  # Type    Start    End  Width  t~exp~   \w     \q     \k     \f   Frames
#--------------------------------------------------------------------------
  1  \f   -349.73  10.27   1.00   10.00  26.42 -22.85 -31.50    --   360
  2  \w    -80.86   6.14   1.00   10.00    --  -22.85  89.85-137.66   87
  3  \w   -127.56  18.44   1.00   10.00    --  -22.85 -59.25-135.92  146
  4  \w    -80.85   6.15   1.00   10.00    --  -22.85  89.85  18.34   87
  5  \w   -127.56  18.44   1.00   10.00    --  -22.85 -59.25  71.08  146
  6  \w    -80.85   6.15   1.00   10.00    --  -22.85  89.85 120.33   87
  7  \w   -127.56  18.44   1.00   10.00    --  -22.85 -59.25 -84.92  146
  8  \w   -127.56  18.44   1.00   10.00    --  -22.85 -59.25 122.08  146
  9  \w    -80.86   6.14   1.00   10.00    --  -22.85  89.85 171.34   87
 10  \w   -127.56  18.44   1.00   10.00    --  -22.85 -59.25  20.08  146
;
_diffrn_measurement_device 'abstract diffractometer'
_diffrn_measurement_device_type 'Bruker APEX-II CCD'
_diffrn_measurement_method '\f and \w scans'
_diffrn_radiation_type MoK\a
_diffrn_radiation_wavelength 0.71073
_diffrn_reflns_av_R_equivalents 0.1144
_diffrn_reflns_av_unetI/netI 0.0564
_diffrn_reflns_Laue_measured_fraction_full 0.983
_diffrn_reflns_Laue_measured_fraction_max 0.983
_diffrn_reflns_limit_h_max 8
_diffrn_reflns_limit_h_min -8
_diffrn_reflns_limit_k_max 11
_diffrn_reflns_limit_k_min -11
_diffrn_reflns_limit_l_max 13
_diffrn_reflns_limit_l_min -13
_diffrn_reflns_number 18304
_diffrn_reflns_point_group_measured_fraction_full 0.983
_diffrn_reflns_point_group_measured_fraction_max 0.983
_diffrn_reflns_theta_full 24.999
_diffrn_reflns_theta_max 24.999
_diffrn_reflns_theta_min 1.854
_exptl_absorpt_coefficient_mu 0.082
_exptl_absorpt_correction_T_max 0.7452
_exptl_absorpt_correction_T_min 0.2656
_exptl_absorpt_correction_type none
_exptl_absorpt_process_details
;
SADABS-2016/2 (Bruker,2016/2) was used for absorption correction.
wR2(int) was 0.1709 before and 0.1140 after correction.
The Ratio of minimum to maximum transmission is 0.3564.
The \l/2 correction factor is Not present.
;
_exptl_crystal_colour 'clear orangish yellow'
_exptl_crystal_colour_lustre clear
_exptl_crystal_colour_modifier orangish
_exptl_crystal_colour_primary yellow
_exptl_crystal_density_diffrn 1.304
_exptl_crystal_description needle
_exptl_crystal_F_000 304
_exptl_crystal_size_max 0.25
_exptl_crystal_size_mid 0.2
_exptl_crystal_size_min 0.1
_refine_diff_density_max 0.409
_refine_diff_density_min -0.296
_refine_diff_density_rms 0.079
_refine_ls_extinction_method none
_refine_ls_goodness_of_fit_ref 1.071
_refine_ls_hydrogen_treatment constr
_refine_ls_matrix_type full
_refine_ls_number_parameters 201
_refine_ls_number_reflns 2537
_refine_ls_number_restraints 0
_refine_ls_restrained_S_all 1.071
_refine_ls_R_factor_all 0.1033
_refine_ls_R_factor_gt 0.0874
_refine_ls_shift/su_max 0.000
_refine_ls_shift/su_mean 0.000
_refine_ls_structure_factor_coef Fsqd
_refine_ls_weighting_details 'w=1/[\s^2^(Fo^2^)+(0.0691P)^2^+2.4270P] where P=(Fo^2^+2Fc^2^)/3'
_refine_ls_weighting_scheme calc
_refine_ls_wR_factor_gt 0.2197
_refine_ls_wR_factor_ref 0.2307
_reflns_Friedel_coverage 0.000
_reflns_number_gt 2017
_reflns_number_total 2537
_reflns_threshold_expression 'I > 2\s(I)'
_cod_data_source_file d4sc07016j2.cif
_cod_data_source_block 6c
_cod_database_code 1573550
_shelx_shelxl_version_number 2018/3
_shelx_space_group_comment
;
The symmetry employed for this shelxl refinement is uniquely defined
by the following loop, which should always be used as a source of
symmetry information in preference to the above space-group names.
They are only intended as comments.
;
_shelx_estimated_absorpt_t_max 0.992
_shelx_estimated_absorpt_t_min 0.980
_olex2_refinement_description
;
1.a Rotating group:
 O1(H1)
1.b Aromatic/amide H refined with riding coordinates:
 N1(H1A), C10(H10), C6(H6), C11(H11), C13(H13), C3(H3), C4(H4), C7(H7),
 C15(H15), C18(H18), C17(H17), C16(H16)
1.c Idealised Me refined as rotating group:
 C1(H1B,H1C,H1D)
;
_olex2_submission_special_instructions 'No special instructions were received'
_oxdiff_exptl_absorpt_empirical_details
;
Empirical correction (ABSPACK) includes:
- Absorption correction using spherical harmonics
- Frame scaling
;

loop_
_space_group_symop_operation_xyz
'x, y, z'
'-x, -y, -z'

loop_
_atom_site_label
_atom_site_type_symbol
_atom_site_fract_x
_atom_site_fract_y
_atom_site_fract_z
_atom_site_U_iso_or_equiv
_atom_site_adp_type
_atom_site_occupancy
_atom_site_site_symmetry_order
_atom_site_calc_flag
_atom_site_refinement_flags_posn
_atom_site_refinement_flags_adp
_atom_site_refinement_flags_occupancy
_atom_site_disorder_assembly
_atom_site_disorder_group
O1 O 0.7614(5) 0.0977(3) 0.8613(3) 0.0455(9) Uani 1 1 d . . . . .
H1 H 0.664862 0.093431 0.808954 0.055 Uiso 1 1 d R U . . .
N1 N 0.2779(4) 0.2078(3) 0.6033(3) 0.0242(7) Uani 1 1 d . . . . .
H1A H 0.315109 0.135007 0.637755 0.029 Uiso 1 1 calc R U . . .
N2 N 0.6250(5) 0.2952(4) 0.7387(3) 0.0317(8) Uani 1 1 d . . . . .
C9 C 0.1225(5) 0.1983(4) 0.5255(3) 0.0235(8) Uani 1 1 d . . . . .
C8 C -0.0046(5) 0.0675(4) 0.4826(3) 0.0217(8) Uani 1 1 d . . . . .
C5 C -0.1504(5) 0.0964(4) 0.3916(3) 0.0218(8) Uani 1 1 d . . . . .
C10 C 0.1130(5) 0.3367(4) 0.4918(4) 0.0275(9) Uani 1 1 d . . . . .
H10 H 0.020409 0.363777 0.438392 0.033 Uiso 1 1 calc R U . . .
C6 C -0.3238(5) 0.1357(4) 0.4269(4) 0.0271(9) Uani 1 1 d . . . . .
H6 H -0.352950 0.139939 0.509992 0.033 Uiso 1 1 calc R U . . .
C11 C 0.2657(5) 0.4289(4) 0.5514(4) 0.0310(9) Uani 1 1 d . . . . .
H11 H 0.294081 0.529583 0.545495 0.037 Uiso 1 1 calc R U . . .
C2 C -0.4152(6) 0.1643(4) 0.2199(4) 0.0309(9) Uani 1 1 d . . . . .
C13 C 0.5390(6) 0.3872(4) 0.6896(4) 0.0313(9) Uani 1 1 d . . . . .
H13 H 0.591838 0.486037 0.699977 0.038 Uiso 1 1 calc R U . . .
C12 C 0.3668(5) 0.3478(4) 0.6196(4) 0.0272(9) Uani 1 1 d . . . . .
C3 C -0.2449(6) 0.1208(5) 0.1845(4) 0.0353(10) Uani 1 1 d . . . . .
H3 H -0.217764 0.113212 0.100900 0.042 Uiso 1 1 calc R U . . .
C4 C -0.1137(6) 0.0882(4) 0.2689(4) 0.0286(9) Uani 1 1 d . . . . .
H4 H 0.002305 0.059924 0.242571 0.034 Uiso 1 1 calc R U . . .
C7 C -0.4544(6) 0.1688(4) 0.3419(4) 0.0309(9) Uani 1 1 d . . . . .
H7 H -0.571850 0.194690 0.367618 0.037 Uiso 1 1 calc R U . . .
C14 C 0.8062(6) 0.3342(5) 0.7970(4) 0.0333(10) Uani 1 1 d . . . . .
C19 C 0.8745(6) 0.2262(5) 0.8583(4) 0.0364(10) Uani 1 1 d . . . . .
C15 C 0.9239(6) 0.4638(5) 0.7942(4) 0.0404(11) Uani 1 1 d . . . . .
H15 H 0.881592 0.537592 0.751870 0.048 Uiso 1 1 calc R U . . .
C18 C 1.0520(7) 0.2459(5) 0.9156(4) 0.0385(11) Uani 1 1 d . . . . .
H18 H 1.095112 0.171786 0.957253 0.046 Uiso 1 1 calc R U . . .
C17 C 1.1641(6) 0.3734(6) 0.9114(4) 0.0447(12) Uani 1 1 d . . . . .
H17 H 1.286541 0.386779 0.948991 0.054 Uiso 1 1 calc R U . . .
C1 C -0.5520(7) 0.2102(5) 0.1282(5) 0.0431(12) Uani 1 1 d . . . . .
H1B H -0.509723 0.308987 0.111581 0.065 Uiso 1 1 calc R U . . .
H1C H -0.676131 0.208291 0.161385 0.065 Uiso 1 1 calc R U . . .
H1D H -0.558316 0.143029 0.052388 0.065 Uiso 1 1 calc R U . . .
C16 C 1.0990(6) 0.4860(6) 0.8514(4) 0.0443(12) Uani 1 1 d . . . . .
H16 H 1.175629 0.575431 0.850821 0.053 Uiso 1 1 calc R U . . .

loop_
_atom_site_aniso_label
_atom_site_aniso_U_11
_atom_site_aniso_U_22
_atom_site_aniso_U_33
_atom_site_aniso_U_23
_atom_site_aniso_U_13
_atom_site_aniso_U_12
O1 0.0432(19) 0.0365(18) 0.055(2) 0.0130(15) -0.0098(16) -0.0047(14)
N1 0.0270(17) 0.0198(16) 0.0260(17) 0.0065(13) -0.0041(13) 0.0008(13)
N2 0.0285(18) 0.0307(19) 0.034(2) 0.0063(15) -0.0064(15) -0.0025(15)
C9 0.0226(19) 0.0229(19) 0.025(2) 0.0045(15) 0.0006(15) 0.0029(15)
C8 0.0209(18) 0.0248(19) 0.0206(18) 0.0057(15) 0.0008(14) 0.0052(15)
C5 0.0230(19) 0.0175(18) 0.026(2) 0.0073(15) 0.0004(15) 0.0006(14)
C10 0.027(2) 0.024(2) 0.032(2) 0.0066(17) -0.0034(16) 0.0038(16)
C6 0.027(2) 0.023(2) 0.030(2) 0.0026(16) 0.0007(16) -0.0001(16)
C11 0.028(2) 0.021(2) 0.044(3) 0.0061(18) 0.0009(18) 0.0003(16)
C2 0.031(2) 0.025(2) 0.036(2) 0.0080(17) -0.0106(18) -0.0013(16)
C13 0.031(2) 0.026(2) 0.035(2) 0.0033(17) -0.0027(18) -0.0015(17)
C12 0.028(2) 0.023(2) 0.031(2) 0.0044(16) 0.0011(16) 0.0006(16)
C3 0.039(2) 0.039(2) 0.028(2) 0.0086(18) -0.0016(18) 0.0014(19)
C4 0.028(2) 0.029(2) 0.030(2) 0.0084(17) 0.0001(16) 0.0027(16)
C7 0.026(2) 0.027(2) 0.039(2) 0.0079(18) -0.0026(18) 0.0029(17)
C14 0.034(2) 0.035(2) 0.030(2) 0.0044(18) -0.0002(18) 0.0011(18)
C19 0.040(2) 0.038(2) 0.030(2) 0.0050(19) 0.0010(19) -0.002(2)
C15 0.038(2) 0.041(3) 0.043(3) 0.013(2) -0.004(2) 0.002(2)
C18 0.049(3) 0.037(3) 0.030(2) 0.0053(19) -0.0052(19) 0.009(2)
C17 0.027(2) 0.071(4) 0.032(2) 0.002(2) -0.0045(19) -0.001(2)
C1 0.042(3) 0.043(3) 0.046(3) 0.016(2) -0.016(2) 0.004(2)
C16 0.034(2) 0.058(3) 0.038(3) 0.004(2) 0.000(2) -0.005(2)

loop_
_atom_type_symbol
_atom_type_description
_atom_type_scat_dispersion_real
_atom_type_scat_dispersion_imag
_atom_type_scat_source
C C 0.0033 0.0016 'International Tables Vol C Tables 4.2.6.8 and 6.1.1.4'
H H 0.0000 0.0000 'International Tables Vol C Tables 4.2.6.8 and 6.1.1.4'
N N 0.0061 0.0033 'International Tables Vol C Tables 4.2.6.8 and 6.1.1.4'
O O 0.0106 0.0060 'International Tables Vol C Tables 4.2.6.8 and 6.1.1.4'

loop_
_geom_angle_atom_site_label_1
_geom_angle_atom_site_label_2
_geom_angle_atom_site_label_3
_geom_angle
_geom_angle_site_symmetry_1
_geom_angle_site_symmetry_3
_geom_angle_publ_flag
C19 O1 H1 109.1 . . ?
C9 N1 H1A 125.0 . . ?
C9 N1 C12 110.1(3) . . ?
C12 N1 H1A 125.0 . . ?
C13 N2 C14 121.5(4) . . ?
N1 C9 C8 126.7(3) . . ?
N1 C9 C10 106.9(3) . . ?
C10 C9 C8 126.4(3) . . ?
C9 C8 C5 111.7(3) . . ?
C8 C8 C9 126.0(4) 2_556 . ?
C8 C8 C5 122.3(4) 2_556 . ?
C6 C5 C8 121.6(3) . . ?
C4 C5 C8 120.2(3) . . ?
C4 C5 C6 118.1(3) . . ?
C9 C10 H10 126.3 . . ?
C9 C10 C11 107.5(3) . . ?
C11 C10 H10 126.3 . . ?
C5 C6 H6 119.6 . . ?
C7 C6 C5 120.9(4) . . ?
C7 C6 H6 119.6 . . ?
C10 C11 H11 125.9 . . ?
C12 C11 C10 108.2(4) . . ?
C12 C11 H11 125.9 . . ?
C3 C2 C1 120.8(4) . . ?
C7 C2 C3 118.2(4) . . ?
C7 C2 C1 121.0(4) . . ?
N2 C13 H13 118.7 . . ?
N2 C13 C12 122.7(4) . . ?
C12 C13 H13 118.7 . . ?
N1 C12 C13 122.3(3) . . ?
C11 C12 N1 107.4(3) . . ?
C11 C12 C13 130.2(4) . . ?
C2 C3 H3 119.4 . . ?
C4 C3 C2 121.3(4) . . ?
C4 C3 H3 119.4 . . ?
C5 C4 H4 119.6 . . ?
C3 C4 C5 120.7(4) . . ?
C3 C4 H4 119.6 . . ?
C6 C7 H7 119.6 . . ?
C2 C7 C6 120.8(4) . . ?
C2 C7 H7 119.6 . . ?
C19 C14 N2 114.9(4) . . ?
C15 C14 N2 127.2(4) . . ?
C15 C14 C19 117.8(4) . . ?
O1 C19 C14 118.7(4) . . ?
O1 C19 C18 119.6(4) . . ?
C18 C19 C14 121.7(4) . . ?
C14 C15 H15 119.3 . . ?
C16 C15 C14 121.4(4) . . ?
C16 C15 H15 119.3 . . ?
C19 C18 H18 120.4 . . ?
C17 C18 C19 119.3(4) . . ?
C17 C18 H18 120.4 . . ?
C18 C17 H17 119.7 . . ?
C18 C17 C16 120.6(4) . . ?
C16 C17 H17 119.7 . . ?
C2 C1 H1B 109.5 . . ?
C2 C1 H1C 109.5 . . ?
C2 C1 H1D 109.5 . . ?
H1B C1 H1C 109.5 . . ?
H1B C1 H1D 109.5 . . ?
H1C C1 H1D 109.5 . . ?
C15 C16 C17 119.2(5) . . ?
C15 C16 H16 120.4 . . ?
C17 C16 H16 120.4 . . ?

loop_
_geom_bond_atom_site_label_1
_geom_bond_atom_site_label_2
_geom_bond_distance
_geom_bond_site_symmetry_2
_geom_bond_publ_flag
O1 H1 0.8829 . ?
O1 C19 1.378(5) . ?
N1 H1A 0.8800 . ?
N1 C9 1.375(5) . ?
N1 C12 1.378(5) . ?
N2 C13 1.274(5) . ?
N2 C14 1.425(5) . ?
C9 C8 1.460(5) . ?
C9 C10 1.396(5) . ?
C8 C8 1.370(7) 2_556 ?
C8 C5 1.498(5) . ?
C5 C6 1.397(5) . ?
C5 C4 1.389(5) . ?
C10 H10 0.9500 . ?
C10 C11 1.409(6) . ?
C6 H6 0.9500 . ?
C6 C7 1.391(6) . ?
C11 H11 0.9500 . ?
C11 C12 1.376(6) . ?
C2 C3 1.390(6) . ?
C2 C7 1.389(6) . ?
C2 C1 1.521(6) . ?
C13 H13 0.9500 . ?
C13 C12 1.426(6) . ?
C3 H3 0.9500 . ?
C3 C4 1.389(6) . ?
C4 H4 0.9500 . ?
C7 H7 0.9500 . ?
C14 C19 1.405(6) . ?
C14 C15 1.403(6) . ?
C19 C18 1.390(6) . ?
C15 H15 0.9500 . ?
C15 C16 1.373(6) . ?
C18 H18 0.9500 . ?
C18 C17 1.370(7) . ?
C17 H17 0.9500 . ?
C17 C16 1.423(7) . ?
C1 H1B 0.9800 . ?
C1 H1C 0.9800 . ?
C1 H1D 0.9800 . ?
C16 H16 0.9500 . ?

loop_
_geom_torsion_atom_site_label_1
_geom_torsion_atom_site_label_2
_geom_torsion_atom_site_label_3
_geom_torsion_atom_site_label_4
_geom_torsion
_geom_torsion_site_symmetry_1
_geom_torsion_site_symmetry_2
_geom_torsion_site_symmetry_3
_geom_torsion_site_symmetry_4
_geom_torsion_publ_flag
O1 C19 C18 C17 179.5(4) . . . . ?
N1 C9 C8 C8 3.2(7) . . . 2_556 ?
N1 C9 C8 C5 -175.8(3) . . . . ?
N1 C9 C10 C11 -0.1(4) . . . . ?
N2 C13 C12 N1 2.1(7) . . . . ?
N2 C13 C12 C11 -173.0(4) . . . . ?
N2 C14 C19 O1 -2.6(6) . . . . ?
N2 C14 C19 C18 177.5(4) . . . . ?
N2 C14 C15 C16 -177.8(4) . . . . ?
C9 N1 C12 C11 0.3(4) . . . . ?
C9 N1 C12 C13 -175.8(4) . . . . ?
C9 C8 C5 C6 -92.1(4) . . . . ?
C9 C8 C5 C4 86.2(4) . . . . ?
C9 C10 C11 C12 0.3(5) . . . . ?
C8 C9 C10 C11 -178.1(4) . . . . ?
C8 C8 C5 C6 88.8(6) 2_556 . . . ?
C8 C8 C5 C4 -92.8(5) 2_556 . . . ?
C8 C5 C6 C7 177.0(3) . . . . ?
C8 C5 C4 C3 -177.3(4) . . . . ?
C5 C6 C7 C2 -0.4(6) . . . . ?
C10 C9 C8 C8 -179.2(5) . . . 2_556 ?
C10 C9 C8 C5 1.8(5) . . . . ?
C10 C11 C12 N1 -0.4(5) . . . . ?
C10 C11 C12 C13 175.3(4) . . . . ?
C6 C5 C4 C3 1.2(6) . . . . ?
C2 C3 C4 C5 0.8(6) . . . . ?
C13 N2 C14 C19 173.4(4) . . . . ?
C13 N2 C14 C15 -10.0(7) . . . . ?
C12 N1 C9 C8 177.9(4) . . . . ?
C12 N1 C9 C10 -0.1(4) . . . . ?
C3 C2 C7 C6 2.3(6) . . . . ?
C4 C5 C6 C7 -1.4(6) . . . . ?
C7 C2 C3 C4 -2.6(6) . . . . ?
C14 N2 C13 C12 173.2(4) . . . . ?
C14 C19 C18 C17 -0.6(7) . . . . ?
C14 C15 C16 C17 2.0(7) . . . . ?
C19 C14 C15 C16 -1.3(7) . . . . ?
C19 C18 C17 C16 1.3(7) . . . . ?
C15 C14 C19 O1 -179.5(4) . . . . ?
C15 C14 C19 C18 0.6(7) . . . . ?
C18 C17 C16 C15 -2.0(7) . . . . ?
C1 C2 C3 C4 175.6(4) . . . . ?
C1 C2 C7 C6 -175.8(4) . . . . ?
